data_4075264
loop_
_publ_author_name
'Poyatos, Macarena'
'Maisse-Fran\,cois, Aline'
'Bellemin-Laponnaz, St\'ephane'
'Gade, Lutz H.'

_publ_section_title
;
 Coordination Chemistry of a Modular N,C-Chelating Oxazole-Carbene Ligand
 and Its Applications in Hydrosilylation Catalysis&#x00A7;
;
_journal_issue 10
_journal_name_full Organometallics
_journal_page_first 2634
_journal_paper_doi 10.1021/om060166u
_journal_volume 25
_journal_year 2006
_chemical_formula_moiety 'C38 H34 I2 N6 O2 Pd'
_chemical_formula_sum 'C38 H34 I2 N6 O2 Pd'
_chemical_formula_weight 966.91
_chemical_name_systematic
; 
 ? 
;
_space_group_IT_number 60
_symmetry_cell_setting orthorhombic
_symmetry_space_group_name_Hall '-P 2n 2ab'
_symmetry_space_group_name_H-M 'P b c n'
_atom_sites_solution_hydrogens geom
_atom_sites_solution_primary direct
_atom_sites_solution_secondary difmap
_audit_creation_method SHELXL-97
_cell_angle_alpha 90.00(5)
_cell_angle_beta 90.00(5)
_cell_angle_gamma 90.00(5)
_cell_formula_units_Z 4
_cell_length_a 15.9410(10)
_cell_length_b 17.1140(10)
_cell_length_c 13.2400(10)
_cell_measurement_temperature 173(2)
_cell_volume 3612.1(4)
_computing_cell_refinement 'Denzo (Nonius B.V., 1998)'
_computing_data_collection 'Collect (Nonius B.V., 1998)'
_computing_data_reduction 'Denzo (Nonius B.V., 1998)'
_computing_molecular_graphics 'PLATON 98 (Spek, 1998)'
_computing_publication_material 'SHELXL-97 (Sheldrick, 1997)'
_computing_structure_refinement 'SHELXL-97 (Sheldrick, 1997)'
_computing_structure_solution 'SHELXS-97 (Sheldrick, 1997)'
_diffrn_ambient_temperature 173(2)
_diffrn_measured_fraction_theta_full 0.999
_diffrn_measured_fraction_theta_max 0.999
_diffrn_measurement_device_type KappaCCD
_diffrn_measurement_method '\p scans'
_diffrn_radiation_monochromator graphite
_diffrn_radiation_source 'fine-focus sealed tube'
_diffrn_radiation_type MoK\a
_diffrn_radiation_wavelength 0.71070
_diffrn_reflns_av_R_equivalents 0.0890
_diffrn_reflns_av_sigmaI/netI 0.1053
_diffrn_reflns_limit_h_max 22
_diffrn_reflns_limit_h_min -22
_diffrn_reflns_limit_k_max 24
_diffrn_reflns_limit_k_min -24
_diffrn_reflns_limit_l_max 18
_diffrn_reflns_limit_l_min -18
_diffrn_reflns_number 10008
_diffrn_reflns_theta_full 30.02
_diffrn_reflns_theta_max 30.02
_diffrn_reflns_theta_min 2.56
_exptl_absorpt_coefficient_mu 2.266
_exptl_absorpt_correction_type none
_exptl_crystal_colour orange
_exptl_crystal_density_diffrn 1.778
_exptl_crystal_density_method 'not measured'
_exptl_crystal_description prism
_exptl_crystal_F_000 1888
_exptl_crystal_size_max 0.10
_exptl_crystal_size_mid 0.10
_exptl_crystal_size_min 0.10
_refine_diff_density_max 1.621
_refine_diff_density_min -1.155
_refine_diff_density_rms 0.157
_refine_ls_extinction_method none
_refine_ls_goodness_of_fit_ref 0.952
_refine_ls_hydrogen_treatment constr
_refine_ls_matrix_type full
_refine_ls_number_parameters 222
_refine_ls_number_reflns 5280
_refine_ls_number_restraints 0
_refine_ls_restrained_S_all 0.952
_refine_ls_R_factor_all 0.1393
_refine_ls_R_factor_gt 0.0464
_refine_ls_shift/su_max 0.000
_refine_ls_shift/su_mean 0.000
_refine_ls_structure_factor_coef Fsqd
_refine_ls_weighting_details 'calc w=1/[\s^2^(Fo^2^)+(0.0444P)^2^+0.0000P] where P=(Fo^2^+2Fc^2^)/3'
_refine_ls_weighting_scheme calc
_refine_ls_wR_factor_gt 0.0942
_refine_ls_wR_factor_ref 0.1209
_reflns_number_gt 2466
_reflns_number_total 5280
_reflns_threshold_expression >2sigma(I)
_cod_data_source_file om060166usi20060221_064320.cif
_cod_data_source_block crystal
_cod_database_code 4075264

loop_
_symmetry_equiv_pos_as_xyz
'x, y, z'
'-x+1/2, -y+1/2, z+1/2'
'x+1/2, -y+1/2, -z'
'-x, y, -z+1/2'
'-x, -y, -z'
'x-1/2, y-1/2, -z-1/2'
'-x-1/2, y-1/2, z'
'x, -y, z-1/2'

loop_
_atom_site_label
_atom_site_type_symbol
_atom_site_fract_x
_atom_site_fract_y
_atom_site_fract_z
_atom_site_U_iso_or_equiv
_atom_site_adp_type
_atom_site_occupancy
_atom_site_symmetry_multiplicity
_atom_site_calc_flag
_atom_site_refinement_flags
I1 I 0.16371(2) 0.217006(19) 0.25927(2) 0.03516(13) Uani 1 1 d .
Pd Pd 0.0000 0.22663(3) 0.2500 0.02338(14) Uani 1 2 d S
O2 O 0.0432(2) 0.07300(17) 0.3511(2) 0.0319(8) Uani 1 1 d .
N1 N 0.0919(2) 0.0556(2) 0.5102(3) 0.0317(10) Uani 1 1 d .
N2 N 0.0160(2) 0.1709(2) 0.4704(3) 0.0287(10) Uani 1 1 d .
N3 N -0.0302(3) 0.2885(2) 0.4633(3) 0.0311(10) Uani 1 1 d .
C1 C -0.0060(3) 0.2286(2) 0.4021(4) 0.0263(11) Uani 1 1 d .
C2 C 0.0079(3) 0.1960(3) 0.5696(4) 0.0356(13) Uani 1 1 d .
H2 H 0.0202 0.1670 0.6289 0.043 Uiso 1 1 calc .
C3 C -0.0204(3) 0.2685(3) 0.5649(4) 0.0387(14) Uani 1 1 d .
H3 H -0.0321 0.3014 0.6210 0.046 Uiso 1 1 calc .
C4 C 0.0516(3) 0.0984(3) 0.4475(4) 0.0285(11) Uani 1 1 d .
C5 C 0.0912(3) 0.0044(3) 0.3519(4) 0.0291(12) Uani 1 1 d .
C6 C 0.1188(3) -0.0074(3) 0.4481(4) 0.0283(11) Uani 1 1 d .
C7 C 0.1682(3) -0.0722(3) 0.4712(4) 0.0356(12) Uani 1 1 d .
H7 H 0.1870 -0.0827 0.5379 0.043 Uiso 1 1 calc .
C8 C 0.1879(3) -0.1201(3) 0.3912(4) 0.0413(14) Uani 1 1 d .
H8 H 0.2208 -0.1654 0.4035 0.050 Uiso 1 1 calc .
C9 C 0.1616(3) -0.1049(3) 0.2928(4) 0.0392(13) Uani 1 1 d .
H9 H 0.1788 -0.1387 0.2398 0.047 Uiso 1 1 calc .
C10 C 0.1114(3) -0.0418(3) 0.2706(4) 0.0331(12) Uani 1 1 d .
H10 H 0.0922 -0.0311 0.2042 0.040 Uiso 1 1 calc .
C11 C -0.0602(3) 0.3647(3) 0.4297(4) 0.0305(12) Uani 1 1 d .
C12 C -0.0025(3) 0.4193(3) 0.3973(4) 0.0328(12) Uani 1 1 d .
C13 C 0.0911(3) 0.4054(3) 0.3947(4) 0.0401(14) Uani 1 1 d .
H13A H 0.1194 0.4523 0.3695 0.060 Uiso 1 1 calc .
H13B H 0.1035 0.3612 0.3500 0.060 Uiso 1 1 calc .
H13C H 0.1111 0.3936 0.4631 0.060 Uiso 1 1 calc .
C14 C -0.0344(4) 0.4905(3) 0.3646(4) 0.0393(13) Uani 1 1 d .
H14 H 0.0037 0.5299 0.3431 0.047 Uiso 1 1 calc .
C15 C -0.1188(4) 0.5060(3) 0.3622(4) 0.0435(14) Uani 1 1 d .
C16 C -0.1503(4) 0.5837(3) 0.3208(5) 0.0618(18) Uani 1 1 d .
H16A H -0.2116 0.5855 0.3255 0.093 Uiso 1 1 calc .
H16B H -0.1334 0.5889 0.2499 0.093 Uiso 1 1 calc .
H16C H -0.1262 0.6266 0.3602 0.093 Uiso 1 1 calc .
C17 C -0.1742(3) 0.4499(3) 0.3993(4) 0.0418(14) Uani 1 1 d .
H17 H -0.2327 0.4605 0.3992 0.050 Uiso 1 1 calc .
C18 C -0.1456(3) 0.3787(3) 0.4365(4) 0.0356(13) Uani 1 1 d .
C19 C -0.2068(3) 0.3222(3) 0.4818(4) 0.0491(15) Uani 1 1 d .
H19A H -0.2634 0.3443 0.4786 0.074 Uiso 1 1 calc .
H19B H -0.1917 0.3123 0.5524 0.074 Uiso 1 1 calc .
H19C H -0.2052 0.2730 0.4440 0.074 Uiso 1 1 calc .

loop_
_atom_site_aniso_label
_atom_site_aniso_U_11
_atom_site_aniso_U_22
_atom_site_aniso_U_33
_atom_site_aniso_U_23
_atom_site_aniso_U_13
_atom_site_aniso_U_12
I1 0.02428(19) 0.0412(2) 0.0400(2) -0.00086(16) -0.00146(16) 0.00050(14)
Pd 0.0220(3) 0.0258(3) 0.0223(3) 0.000 -0.0008(2) 0.000
O2 0.039(2) 0.0322(19) 0.0245(19) 0.0002(15) -0.0008(17) 0.0051(17)
N1 0.032(3) 0.035(2) 0.028(2) 0.003(2) -0.0040(19) 0.001(2)
N2 0.034(3) 0.030(2) 0.022(2) -0.0003(18) -0.0021(18) 0.0012(19)
N3 0.037(2) 0.034(2) 0.023(2) -0.0001(19) 0.0031(19) 0.006(2)
C1 0.024(3) 0.029(3) 0.026(3) -0.001(2) 0.003(2) -0.003(2)
C2 0.048(4) 0.034(3) 0.024(3) 0.002(2) -0.007(2) 0.006(3)
C3 0.055(4) 0.042(3) 0.019(3) -0.001(2) 0.004(2) 0.003(3)
C4 0.026(3) 0.033(3) 0.026(3) -0.002(2) 0.002(2) -0.001(2)
C5 0.031(3) 0.023(3) 0.033(3) 0.005(2) -0.003(2) 0.003(2)
C6 0.021(3) 0.034(3) 0.030(3) 0.002(2) 0.001(2) -0.002(2)
C7 0.034(3) 0.038(3) 0.035(3) 0.001(2) -0.012(3) 0.002(3)
C8 0.033(3) 0.032(3) 0.058(4) 0.005(3) -0.005(3) 0.003(3)
C9 0.038(3) 0.030(3) 0.049(3) -0.008(3) 0.013(3) 0.002(3)
C10 0.042(3) 0.028(3) 0.029(3) 0.001(2) -0.001(2) -0.002(2)
C11 0.038(3) 0.028(3) 0.025(3) -0.002(2) 0.000(2) 0.003(2)
C12 0.037(3) 0.031(3) 0.030(3) -0.009(2) -0.005(2) 0.003(3)
C13 0.030(3) 0.038(3) 0.053(4) 0.000(3) 0.001(3) -0.005(2)
C14 0.045(3) 0.030(3) 0.043(3) -0.001(3) 0.002(3) 0.002(3)
C15 0.056(4) 0.037(3) 0.037(3) -0.003(3) 0.000(3) 0.012(3)
C16 0.069(5) 0.053(4) 0.063(4) 0.010(3) 0.004(4) 0.012(3)
C17 0.037(3) 0.049(3) 0.039(3) -0.011(3) 0.004(3) 0.010(3)
C18 0.039(4) 0.035(3) 0.032(3) -0.003(2) 0.006(2) 0.011(3)
C19 0.039(4) 0.054(4) 0.054(4) 0.006(3) 0.016(3) 0.010(3)

loop_
_atom_type_symbol
_atom_type_description
_atom_type_scat_dispersion_real
_atom_type_scat_dispersion_imag
_atom_type_scat_source
C C 0.0033 0.0016 'International Tables Vol C Tables 4.2.6.8 and 6.1.1.4'
H H 0.0000 0.0000 'International Tables Vol C Tables 4.2.6.8 and 6.1.1.4'
N N 0.0061 0.0033 'International Tables Vol C Tables 4.2.6.8 and 6.1.1.4'
O O 0.0106 0.0060 'International Tables Vol C Tables 4.2.6.8 and 6.1.1.4'
I I -0.4742 1.8119 'International Tables Vol C Tables 4.2.6.8 and 6.1.1.4'
Pd Pd -0.9988 1.0072 'International Tables Vol C Tables 4.2.6.8 and 6.1.1.4'

loop_
_geom_angle_atom_site_label_1
_geom_angle_atom_site_label_2
_geom_angle_atom_site_label_3
_geom_angle
_geom_angle_site_symmetry_1
_geom_angle_site_symmetry_3
C1 Pd C1 178.1(2) 4 .
C1 Pd I1 90.08(13) 4 4
C1 Pd I1 90.04(13) . 4
C1 Pd I1 90.04(13) 4 .
C1 Pd I1 90.08(13) . .
I1 Pd I1 172.78(2) 4 .
C4 O2 C5 101.9(4) . .
C4 N1 C6 102.1(4) . .
C1 N2 C2 111.9(4) . .
C1 N2 C4 126.5(4) . .
C2 N2 C4 121.2(4) . .
C1 N3 C3 110.9(4) . .
C1 N3 C11 125.7(4) . .
C3 N3 C11 123.3(4) . .
N3 C1 N2 102.7(4) . .
N3 C1 Pd 128.3(3) . .
N2 C1 Pd 129.0(3) . .
C3 C2 N2 106.1(4) . .
C3 C2 H2 126.9 . .
N2 C2 H2 126.9 . .
C2 C3 N3 108.2(4) . .
C2 C3 H3 125.9 . .
N3 C3 H3 125.9 . .
N1 C4 O2 118.5(4) . .
N1 C4 N2 124.8(4) . .
O2 C4 N2 116.6(4) . .
C6 C5 C10 124.8(5) . .
C6 C5 O2 107.9(4) . .
C10 C5 O2 127.2(4) . .
C5 C6 C7 120.3(4) . .
C5 C6 N1 109.4(4) . .
C7 C6 N1 130.3(5) . .
C8 C7 C6 115.8(4) . .
C8 C7 H7 122.1 . .
C6 C7 H7 122.1 . .
C7 C8 C9 122.7(5) . .
C7 C8 H8 118.7 . .
C9 C8 H8 118.7 . .
C10 C9 C8 121.4(5) . .
C10 C9 H9 119.3 . .
C8 C9 H9 119.3 . .
C9 C10 C5 114.9(5) . .
C9 C10 H10 122.5 . .
C5 C10 H10 122.5 . .
C12 C11 C18 124.0(5) . .
C12 C11 N3 118.8(5) . .
C18 C11 N3 117.2(4) . .
C11 C12 C14 116.6(5) . .
C11 C12 C13 124.0(4) . .
C14 C12 C13 119.4(5) . .
C12 C13 H13A 109.5 . .
C12 C13 H13B 109.5 . .
H13A C13 H13B 109.5 . .
C12 C13 H13C 109.5 . .
H13A C13 H13C 109.5 . .
H13B C13 H13C 109.5 . .
C15 C14 C12 122.3(5) . .
C15 C14 H14 118.9 . .
C12 C14 H14 118.9 . .
C14 C15 C17 118.8(5) . .
C14 C15 C16 120.0(5) . .
C17 C15 C16 121.2(5) . .
C15 C16 H16A 109.5 . .
C15 C16 H16B 109.5 . .
H16A C16 H16B 109.5 . .
C15 C16 H16C 109.5 . .
H16A C16 H16C 109.5 . .
H16B C16 H16C 109.5 . .
C18 C17 C15 121.3(5) . .
C18 C17 H17 119.3 . .
C15 C17 H17 119.3 . .
C11 C18 C17 116.8(5) . .
C11 C18 C19 123.7(4) . .
C17 C18 C19 119.6(5) . .
C18 C19 H19A 109.5 . .
C18 C19 H19B 109.5 . .
H19A C19 H19B 109.5 . .
C18 C19 H19C 109.5 . .
H19A C19 H19C 109.5 . .
H19B C19 H19C 109.5 . .

loop_
_geom_bond_atom_site_label_1
_geom_bond_atom_site_label_2
_geom_bond_distance
_geom_bond_site_symmetry_2
I1 Pd 2.6178(4) .
Pd C1 2.016(5) 4
Pd C1 2.016(5) .
Pd I1 2.6178(4) 4
O2 C4 1.355(5) .
O2 C5 1.401(5) .
N1 C4 1.280(6) .
N1 C6 1.421(6) .
N2 C1 1.384(6) .
N2 C2 1.388(6) .
N2 C4 1.398(6) .
N3 C1 1.363(6) .
N3 C3 1.396(6) .
N3 C11 1.459(6) .
C2 C3 1.322(7) .
C2 H2 0.9500 .
C3 H3 0.9500 .
C5 C6 1.362(6) .
C5 C10 1.375(6) .
C6 C7 1.395(6) .
C7 C8 1.375(7) .
C7 H7 0.9500 .
C8 C9 1.393(7) .
C8 H8 0.9500 .
C9 C10 1.374(7) .
C9 H9 0.9500 .
C10 H10 0.9500 .
C11 C12 1.379(6) .
C11 C18 1.385(7) .
C12 C14 1.390(6) .
C12 C13 1.512(6) .
C13 H13A 0.9800 .
C13 H13B 0.9800 .
C13 H13C 0.9800 .
C14 C15 1.372(8) .
C14 H14 0.9500 .
C15 C17 1.394(7) .
C15 C16 1.524(7) .
C16 H16A 0.9800 .
C16 H16B 0.9800 .
C16 H16C 0.9800 .
C17 C18 1.391(7) .
C17 H17 0.9500 .
C18 C19 1.498(7) .
C19 H19A 0.9800 .
C19 H19B 0.9800 .
C19 H19C 0.9800 .

loop_
_geom_torsion_atom_site_label_1
_geom_torsion_atom_site_label_2
_geom_torsion_atom_site_label_3
_geom_torsion_atom_site_label_4
_geom_torsion
_geom_torsion_site_symmetry_1
C3 N3 C1 N2 1.9(5) .
C11 N3 C1 N2 -179.7(4) .
C3 N3 C1 Pd -176.1(3) .
C11 N3 C1 Pd 2.3(7) .
C2 N2 C1 N3 -1.8(5) .
C4 N2 C1 N3 -174.8(4) .
C2 N2 C1 Pd 176.1(3) .
C4 N2 C1 Pd 3.1(7) .
C1 Pd C1 N3 19.0(4) 4
I1 Pd C1 N3 -74.7(4) 4
I1 Pd C1 N3 112.5(4) .
C1 Pd C1 N2 -158.5(4) 4
I1 Pd C1 N2 107.8(4) 4
I1 Pd C1 N2 -64.9(4) .
C1 N2 C2 C3 1.0(6) .
C4 N2 C2 C3 174.5(5) .
N2 C2 C3 N3 0.2(6) .
C1 N3 C3 C2 -1.4(6) .
C11 N3 C3 C2 -179.8(5) .
C6 N1 C4 O2 2.7(5) .
C6 N1 C4 N2 -176.2(4) .
C5 O2 C4 N1 -4.3(6) .
C5 O2 C4 N2 174.8(4) .
C1 N2 C4 N1 159.9(5) .
C2 N2 C4 N1 -12.5(7) .
C1 N2 C4 O2 -19.1(7) .
C2 N2 C4 O2 168.5(4) .
C4 O2 C5 C6 3.8(5) .
C4 O2 C5 C10 -173.2(5) .
C10 C5 C6 C7 -3.2(8) .
O2 C5 C6 C7 179.7(4) .
C10 C5 C6 N1 174.6(4) .
O2 C5 C6 N1 -2.6(5) .
C4 N1 C6 C5 0.1(5) .
C4 N1 C6 C7 177.5(5) .
C5 C6 C7 C8 1.7(7) .
N1 C6 C7 C8 -175.5(5) .
C6 C7 C8 C9 0.9(8) .
C7 C8 C9 C10 -2.3(9) .
C8 C9 C10 C5 1.1(8) .
C6 C5 C10 C9 1.7(7) .
O2 C5 C10 C9 178.2(4) .
C1 N3 C11 C12 -78.2(6) .
C3 N3 C11 C12 99.9(6) .
C1 N3 C11 C18 104.4(6) .
C3 N3 C11 C18 -77.4(6) .
C18 C11 C12 C14 -3.7(8) .
N3 C11 C12 C14 179.1(4) .
C18 C11 C12 C13 176.8(5) .
N3 C11 C12 C13 -0.3(8) .
C11 C12 C14 C15 -1.4(8) .
C13 C12 C14 C15 178.1(5) .
C12 C14 C15 C17 3.7(8) .
C12 C14 C15 C16 -177.0(5) .
C14 C15 C17 C18 -1.2(8) .
C16 C15 C17 C18 179.5(5) .
C12 C11 C18 C17 6.1(8) .
N3 C11 C18 C17 -176.7(4) .
C12 C11 C18 C19 -173.4(5) .
N3 C11 C18 C19 3.8(7) .
C15 C17 C18 C11 -3.4(7) .
C15 C17 C18 C19 176.0(5) .
